data_7033710
loop_
_publ_author_name
'Wang, Lili'
'Wang, Zhihua'
'Wang, Qiuyan'
'Duan, Zheng'
'Mathey, Fran\,cois'

_publ_section_title
;
 6-Methoxy-5-phosphaphenanthrene: a molecule with an unreactive P[double
 bond, length as m-dash]C double bond.
;
_journal_issue 8
_journal_name_full 'Dalton transactions (Cambridge, England : 2003)'
_journal_page_first 3717
_journal_page_last 3719
_journal_paper_doi 10.1039/c4dt03972f
_journal_volume 44
_journal_year 2015
_chemical_formula_moiety 'C19 H12 Cl O6 P W'
_chemical_formula_sum 'C19 H12 Cl O6 P W'
_chemical_formula_weight 586.56
_chemical_name_systematic
;
 ? 
;
_space_group_crystal_system monoclinic
_space_group_IT_number 14
_space_group_name_Hall '-P 2yn'
_space_group_name_H-M_alt 'P 1 21/n 1'
_symmetry_space_group_name_Hall '-P 2yn'
_symmetry_space_group_name_H-M 'P 1 21/n 1'
_atom_sites_solution_hydrogens geom
_atom_sites_solution_primary direct
_atom_sites_solution_secondary difmap
_audit_creation_date 2014-09-25
_audit_creation_method
;
Olex2 1.2
(compiled 2014.09.19 svn.r3010 for OlexSys, GUI svn.r4874)
;
_audit_update_record
;
2014-09-25 deposited with the CCDC.
2015-01-19 downloaded from the CCDC.
;
_cell_angle_alpha 90.00
_cell_angle_beta 90.502(5)
_cell_angle_gamma 90.00
_cell_formula_units_Z 4
_cell_length_a 12.4704(7)
_cell_length_b 11.0754(5)
_cell_length_c 14.5549(6)
_cell_measurement_reflns_used 2927
_cell_measurement_temperature 291(2)
_cell_measurement_theta_max 27.2630
_cell_measurement_theta_min 3.3350
_cell_volume 2010.17(17)
_computing_cell_refinement
;
CrysAlisPro, Agilent Technologies,
Version 1.171.36.32 (release 02-08-2013 CrysAlis171 .NET)
(compiled Aug  2 2013,16:46:58)
;
_computing_data_collection
;
CrysAlisPro, Agilent Technologies,
Version 1.171.36.32 (release 02-08-2013 CrysAlis171 .NET)
(compiled Aug  2 2013,16:46:58)
;
_computing_data_reduction
;
CrysAlisPro, Agilent Technologies,
Version 1.171.36.32 (release 02-08-2013 CrysAlis171 .NET)
(compiled Aug  2 2013,16:46:58)
;
_computing_molecular_graphics 'Olex2 (Dolomanov et al., 2009)'
_computing_publication_material 'Olex2 (Dolomanov et al., 2009)'
_computing_structure_refinement 'ShelXL (Sheldrick, 2008)'
_computing_structure_solution 'ShelXS (Sheldrick, 2008)'
_diffrn_ambient_temperature 291.15
_diffrn_detector_area_resol_mean 16.2312
_diffrn_measured_fraction_theta_full 0.998
_diffrn_measured_fraction_theta_max 0.998
_diffrn_measurement_details
;
  1 omega  -21.00    5.00   1.0000    3.0000
omega____ theta____ kappa____ phi______ frames
    -      -17.2104  -99.0000   90.0000 26

  2 omega  -25.00   20.00   1.0000    3.0000
omega____ theta____ kappa____ phi______ frames
    -      -17.2104  -99.0000  150.0000 45

  3 omega   58.00   96.00   1.0000    3.0000
omega____ theta____ kappa____ phi______ frames
    -       19.7885 -178.0000  120.0000 38

  4 omega   57.00   85.00   1.0000    3.0000
omega____ theta____ kappa____ phi______ frames
    -       19.7885  178.0000  -30.0000 28

  5 omega  -40.00   91.00   1.0000    3.0000
omega____ theta____ kappa____ phi______ frames
    -       19.7885    0.0000  -90.0000 131
;
_diffrn_measurement_device_type 'Xcalibur, Eos, Gemini'
_diffrn_measurement_method '\w scans'
_diffrn_orient_matrix_UB_11 0.0448543000
_diffrn_orient_matrix_UB_12 -0.0371308000
_diffrn_orient_matrix_UB_13 0.0103319000
_diffrn_orient_matrix_UB_21 -0.0269930000
_diffrn_orient_matrix_UB_22 -0.0502654000
_diffrn_orient_matrix_UB_23 -0.0196672000
_diffrn_orient_matrix_UB_31 0.0223028000
_diffrn_orient_matrix_UB_32 0.0139860000
_diffrn_orient_matrix_UB_33 -0.0433596000
_diffrn_radiation_monochromator graphite
_diffrn_radiation_type MoK\a
_diffrn_radiation_wavelength 0.71073
_diffrn_reflns_av_R_equivalents 0.0329
_diffrn_reflns_av_unetI/netI 0.0470
_diffrn_reflns_limit_h_max 15
_diffrn_reflns_limit_h_min -10
_diffrn_reflns_limit_k_max 13
_diffrn_reflns_limit_k_min -13
_diffrn_reflns_limit_l_max 18
_diffrn_reflns_limit_l_min -17
_diffrn_reflns_number 9588
_diffrn_reflns_theta_full 26.37
_diffrn_reflns_theta_max 26.37
_diffrn_reflns_theta_min 3.27
_diffrn_source 'Enhance (Mo) X-ray Source'
_exptl_absorpt_coefficient_mu 5.991
_exptl_absorpt_correction_T_max 1.00000
_exptl_absorpt_correction_T_min 0.73364
_exptl_absorpt_correction_type multi-scan
_exptl_absorpt_process_details
;
CrysAlisPro, Agilent Technologies,
Version 1.171.36.32 (release 02-08-2013 CrysAlis171 .NET)
(compiled Aug  2 2013,16:46:58)
Empirical absorption correction using spherical harmonics,
 implemented in SCALE3 ABSPACK scaling algorithm.
;
_exptl_crystal_density_diffrn 1.938
_exptl_crystal_density_method 'not measured'
_exptl_crystal_F_000 1120
_exptl_crystal_size_max 0.22
_exptl_crystal_size_mid 0.2
_exptl_crystal_size_min 0.2
_refine_diff_density_max 1.405
_refine_diff_density_min -0.761
_refine_diff_density_rms 0.121
_refine_ls_extinction_method none
_refine_ls_goodness_of_fit_ref 1.053
_refine_ls_hydrogen_treatment constr
_refine_ls_matrix_type full
_refine_ls_number_parameters 254
_refine_ls_number_reflns 4099
_refine_ls_number_restraints 0
_refine_ls_restrained_S_all 1.053
_refine_ls_R_factor_all 0.0482
_refine_ls_R_factor_gt 0.0332
_refine_ls_shift/su_max 0.002
_refine_ls_shift/su_mean 0.000
_refine_ls_structure_factor_coef Fsqd
_refine_ls_weighting_details 'calc w=1/[\s^2^(Fo^2^)+(0.0222P)^2^+0.7800P] where P=(Fo^2^+2Fc^2^)/3'
_refine_ls_weighting_scheme calc
_refine_ls_wR_factor_gt 0.0616
_refine_ls_wR_factor_ref 0.0679
_reflns_number_gt 3299
_reflns_number_total 4099
_reflns_threshold_expression >2sigma(I)
_cod_data_source_file c4dt03972f5.cif
_cod_data_source_block 201409188
_cod_depositor_comments 'Adding full bibliography for 7033709--7033710.cif.'
_cod_original_cell_volume 2010.16(17)
_cod_database_code 7033710
_chemical_oxdiff_formula C11H20N1O1W1Cl1
_reflns_odcompleteness_completeness 99.70
_reflns_odcompleteness_iscentric 1
_reflns_odcompleteness_theta 26.32
_olex2_refinement_description
;
1. Fixed Uiso
 At 1.2 times of:
  All C(H) groups
 At 1.5 times of:
  All C(H,H,H) groups
2.a Ternary CH refined with riding coordinates:
 C18(H18)
2.b Aromatic/amide H refined with riding coordinates:
 C6(H6), C7(H7), C8(H8), C9(H9), C13(H13), C14(H14), C15(H15), C16(H16)
2.c Idealised Me refined as rotating group:
 C19(H19A,H19B,H19C)
;
_olex2_submission_special_instructions 'No special instructions were received'

loop_
_space_group_symop_id
_space_group_symop_operation_xyz
1 'x, y, z'
2 '-x+1/2, y+1/2, -z+1/2'
3 '-x, -y, -z'
4 'x-1/2, -y-1/2, z-1/2'

loop_
_atom_site_label
_atom_site_type_symbol
_atom_site_fract_x
_atom_site_fract_y
_atom_site_fract_z
_atom_site_U_iso_or_equiv
_atom_site_adp_type
_atom_site_occupancy
_atom_site_calc_flag
_atom_site_refinement_flags_posn
W1 W 0.441480(16) 1.05486(2) 0.268307(13) 0.03649(8) Uani 1 d .
Cl1 Cl 0.39500(12) 0.72089(15) 0.32711(11) 0.0630(4) Uani 1 d .
P1 P 0.49951(11) 0.84345(13) 0.26897(9) 0.0377(3) Uani 1 d .
O1 O 0.6342(4) 1.1207(5) 0.1358(4) 0.0979(19) Uani 1 d .
O2 O 0.2908(4) 1.0000(5) 0.0964(3) 0.0911(16) Uani 1 d .
O3 O 0.3651(4) 1.3253(4) 0.2632(3) 0.0726(13) Uani 1 d .
O4 O 0.2502(3) 0.9960(5) 0.4026(3) 0.0760(14) Uani 1 d .
O5 O 0.5885(4) 1.1120(5) 0.4434(3) 0.0756(13) Uani 1 d .
O6 O 0.6281(3) 0.8275(4) 0.4174(2) 0.0623(11) Uani 1 d .
C1 C 0.5648(5) 1.0959(6) 0.1832(4) 0.0613(17) Uani 1 d .
C2 C 0.3454(5) 1.0189(6) 0.1574(4) 0.0574(16) Uani 1 d .
C3 C 0.3929(4) 1.2290(6) 0.2648(4) 0.0469(14) Uani 1 d .
C4 C 0.3194(5) 1.0154(6) 0.3541(4) 0.0527(15) Uani 1 d .
C5 C 0.5378(5) 1.0903(5) 0.3804(4) 0.0497(14) Uani 1 d .
C6 C 0.6465(5) 0.7199(6) 0.0393(4) 0.0546(15) Uani 1 d .
H6 H 0.7155 0.7156 0.0157 0.066 Uiso 1 calc R
C7 C 0.5621(6) 0.6712(6) -0.0097(4) 0.0662(18) Uani 1 d .
H7 H 0.5745 0.6378 -0.0672 0.079 Uiso 1 calc R
C8 C 0.4600(5) 0.6708(7) 0.0246(4) 0.069(2) Uani 1 d .
H8 H 0.4039 0.6356 -0.0084 0.083 Uiso 1 calc R
C9 C 0.4420(5) 0.7233(6) 0.1084(4) 0.0545(15) Uani 1 d .
H9 H 0.3729 0.7249 0.1318 0.065 Uiso 1 calc R
C10 C 0.5253(4) 0.7739(5) 0.1589(3) 0.0393(12) Uani 1 d .
C11 C 0.6300(4) 0.7758(5) 0.1243(3) 0.0381(12) Uani 1 d .
C12 C 0.7190(4) 0.8363(5) 0.1746(3) 0.0423(13) Uani 1 d .
C13 C 0.8065(5) 0.8815(6) 0.1283(4) 0.0546(15) Uani 1 d .
H13 H 0.8112 0.8710 0.0650 0.066 Uiso 1 calc R
C14 C 0.8875(5) 0.9427(6) 0.1750(6) 0.071(2) Uani 1 d .
H14 H 0.9468 0.9705 0.1431 0.086 Uiso 1 calc R
C15 C 0.8806(5) 0.9623(6) 0.2679(5) 0.0680(19) Uani 1 d .
H15 H 0.9342 1.0052 0.2984 0.082 Uiso 1 calc R
C16 C 0.7952(5) 0.9189(5) 0.3154(4) 0.0563(16) Uani 1 d .
H16 H 0.7900 0.9336 0.3781 0.068 Uiso 1 calc R
C17 C 0.7157(4) 0.8526(5) 0.2705(3) 0.0407(12) Uani 1 d .
C18 C 0.6257(4) 0.7942(5) 0.3244(3) 0.0419(13) Uani 1 d .
H18 H 0.6317 0.7062 0.3197 0.050 Uiso 1 calc R
C19 C 0.6421(5) 0.7309(6) 0.4782(4) 0.0674(19) Uani 1 d .
H19A H 0.7037 0.6848 0.4604 0.101 Uiso 1 calc GR
H19B H 0.5796 0.6803 0.4764 0.101 Uiso 1 calc GR
H19C H 0.6526 0.7613 0.5393 0.101 Uiso 1 calc GR

loop_
_atom_site_aniso_label
_atom_site_aniso_U_11
_atom_site_aniso_U_22
_atom_site_aniso_U_33
_atom_site_aniso_U_23
_atom_site_aniso_U_13
_atom_site_aniso_U_12
W1 0.03494(13) 0.03499(13) 0.03954(13) 0.00056(10) 0.00053(8) 0.00196(11)
Cl1 0.0627(9) 0.0525(10) 0.0742(10) 0.0089(8) 0.0121(8) -0.0093(9)
P1 0.0383(7) 0.0342(8) 0.0406(7) -0.0015(6) -0.0026(5) -0.0013(7)
O1 0.089(4) 0.080(4) 0.125(4) 0.031(3) 0.058(3) 0.015(3)
O2 0.114(4) 0.092(4) 0.066(3) -0.007(3) -0.040(3) 0.003(4)
O3 0.073(3) 0.049(3) 0.095(3) 0.002(3) -0.005(2) 0.018(3)
O4 0.062(3) 0.083(4) 0.084(3) 0.011(3) 0.031(3) -0.003(3)
O5 0.076(3) 0.075(4) 0.075(3) -0.011(3) -0.032(2) -0.002(3)
O6 0.100(3) 0.049(3) 0.038(2) -0.0094(19) -0.020(2) 0.015(3)
C1 0.065(4) 0.047(4) 0.072(4) 0.010(3) 0.010(3) 0.012(4)
C2 0.073(4) 0.051(4) 0.048(3) -0.005(3) -0.003(3) 0.003(4)
C3 0.036(3) 0.049(4) 0.055(3) -0.001(3) -0.006(2) 0.004(3)
C4 0.048(3) 0.050(4) 0.060(4) 0.002(3) -0.003(3) 0.001(3)
C5 0.052(3) 0.041(4) 0.056(4) -0.005(3) -0.006(3) 0.002(3)
C6 0.056(3) 0.054(4) 0.054(3) -0.007(3) -0.002(3) 0.010(3)
C7 0.084(5) 0.067(5) 0.047(3) -0.017(3) -0.009(3) 0.017(4)
C8 0.066(4) 0.083(5) 0.056(4) -0.028(4) -0.022(3) -0.001(4)
C9 0.051(3) 0.056(4) 0.056(3) -0.015(3) -0.011(3) 0.002(3)
C10 0.043(3) 0.034(3) 0.041(3) -0.005(2) -0.008(2) 0.005(3)
C11 0.042(3) 0.034(3) 0.038(3) 0.000(2) -0.007(2) 0.004(3)
C12 0.036(3) 0.035(3) 0.055(3) -0.001(3) -0.006(2) 0.009(3)
C13 0.046(3) 0.049(4) 0.068(4) 0.007(3) 0.001(3) 0.008(3)
C14 0.042(3) 0.048(4) 0.123(6) 0.010(4) 0.003(4) 0.005(3)
C15 0.049(4) 0.042(4) 0.112(6) -0.003(4) -0.032(4) -0.003(3)
C16 0.056(4) 0.037(4) 0.075(4) -0.003(3) -0.029(3) -0.004(3)
C17 0.039(3) 0.025(3) 0.058(3) 0.000(2) -0.018(2) 0.008(2)
C18 0.057(3) 0.033(3) 0.036(3) 0.000(2) -0.008(2) 0.004(3)
C19 0.093(5) 0.072(5) 0.037(3) 0.005(3) 0.002(3) 0.021(4)

loop_
_atom_type_symbol
_atom_type_description
_atom_type_scat_dispersion_real
_atom_type_scat_dispersion_imag
_atom_type_scat_source
C C 0.0033 0.0016 'International Tables Vol C Tables 4.2.6.8 and 6.1.1.4'
H H 0.0000 0.0000 'International Tables Vol C Tables 4.2.6.8 and 6.1.1.4'
Cl Cl 0.1484 0.1585 'International Tables Vol C Tables 4.2.6.8 and 6.1.1.4'
O O 0.0106 0.0060 'International Tables Vol C Tables 4.2.6.8 and 6.1.1.4'
P P 0.1023 0.0942 'International Tables Vol C Tables 4.2.6.8 and 6.1.1.4'
W W -0.8490 6.8722 'International Tables Vol C Tables 4.2.6.8 and 6.1.1.4'

loop_
_geom_angle_atom_site_label_1
_geom_angle_atom_site_label_2
_geom_angle_atom_site_label_3
_geom_angle
C1 W1 P1 89.48(18)
C1 W1 C2 90.2(3)
C1 W1 C5 90.1(2)
C2 W1 P1 89.32(18)
C2 W1 C5 179.7(2)
C3 W1 P1 178.77(15)
C3 W1 C1 90.0(2)
C3 W1 C2 89.6(2)
C3 W1 C4 89.7(2)
C3 W1 C5 90.6(2)
C4 W1 P1 90.87(18)
C4 W1 C1 179.3(3)
C4 W1 C2 90.4(2)
C4 W1 C5 89.4(2)
C5 W1 P1 90.50(17)
Cl1 P1 W1 116.21(7)
C10 P1 W1 117.26(18)
C10 P1 Cl1 101.56(18)
C10 P1 C18 96.0(2)
C18 P1 W1 122.36(18)
C18 P1 Cl1 99.49(18)
C19 O6 C18 114.2(4)
O1 C1 W1 178.9(6)
O2 C2 W1 178.9(6)
O3 C3 W1 179.4(6)
O4 C4 W1 178.5(6)
O5 C5 W1 177.8(5)
C7 C6 H6 119.6
C7 C6 C11 120.8(5)
C11 C6 H6 119.6
C6 C7 H7 119.3
C8 C7 C6 121.4(5)
C8 C7 H7 119.3
C7 C8 H8 120.6
C9 C8 C7 118.8(6)
C9 C8 H8 120.6
C8 C9 H9 119.5
C8 C9 C10 121.1(5)
C10 C9 H9 119.5
C9 C10 P1 120.3(4)
C9 C10 C11 120.7(5)
C11 C10 P1 119.0(4)
C6 C11 C10 117.1(5)
C6 C11 C12 121.3(5)
C10 C11 C12 121.6(4)
C13 C12 C11 120.8(5)
C13 C12 C17 117.9(5)
C17 C12 C11 121.2(4)
C12 C13 H13 119.6
C12 C13 C14 120.8(6)
C14 C13 H13 119.6
C13 C14 H14 119.7
C15 C14 C13 120.6(6)
C15 C14 H14 119.7
C14 C15 H15 120.0
C16 C15 C14 119.9(6)
C16 C15 H15 120.0
C15 C16 H16 119.8
C15 C16 C17 120.3(6)
C17 C16 H16 119.8
C12 C17 C18 119.1(4)
C16 C17 C12 120.3(5)
C16 C17 C18 120.6(5)
P1 C18 H18 109.2
O6 C18 P1 110.8(3)
O6 C18 C17 112.1(4)
O6 C18 H18 109.2
C17 C18 P1 106.2(3)
C17 C18 H18 109.2
O6 C19 H19A 109.5
O6 C19 H19B 109.5
O6 C19 H19C 109.5
H19A C19 H19B 109.5
H19A C19 H19C 109.5
H19B C19 H19C 109.5

loop_
_geom_bond_atom_site_label_1
_geom_bond_atom_site_label_2
_geom_bond_distance
W1 P1 2.4507(14)
W1 C1 2.035(7)
W1 C2 2.040(6)
W1 C3 2.022(6)
W1 C4 2.026(6)
W1 C5 2.055(6)
Cl1 P1 2.068(2)
P1 C10 1.809(5)
P1 C18 1.845(5)
O1 C1 1.144(7)
O2 C2 1.134(7)
O3 C3 1.121(7)
O4 C4 1.139(6)
O5 C5 1.135(6)
O6 C18 1.402(5)
O6 C19 1.399(7)
C6 H6 0.9300
C6 C7 1.377(8)
C6 C11 1.400(7)
C7 H7 0.9300
C7 C8 1.372(8)
C8 H8 0.9300
C8 C9 1.371(7)
C9 H9 0.9300
C9 C10 1.385(7)
C10 C11 1.403(6)
C11 C12 1.485(7)
C12 C13 1.382(7)
C12 C17 1.409(7)
C13 H13 0.9300
C13 C14 1.389(9)
C14 H14 0.9300
C14 C15 1.373(9)
C15 H15 0.9300
C15 C16 1.363(9)
C16 H16 0.9300
C16 C17 1.392(7)
C17 C18 1.519(7)
C18 H18 0.9800
C19 H19A 0.9600
C19 H19B 0.9600
C19 H19C 0.9600
